data_7020651
loop_
_publ_author_name
'Zhao, Haiyan'
'Reibenspies, Joseph H.'
'Gabba\"i, Fran\,cois P'

_publ_section_title
;
 Lewis acidic behavior of B(C6Cl5)3.
;
_journal_issue 3
_journal_name_full 'Dalton transactions (Cambridge, England : 2003)'
_journal_page_first 608
_journal_page_last 610
_journal_paper_doi 10.1039/c2dt31482g
_journal_volume 42
_journal_year 2013
_chemical_formula_sum 'C28 H28 B Cl15 F N3 O S'
_chemical_formula_weight 1016.15
_chemical_name_systematic
;
?
;
_space_group_IT_number 165
_symmetry_cell_setting trigonal
_symmetry_space_group_name_Hall '-P 3 2"c'
_symmetry_space_group_name_H-M 'P -3 c 1'
_atom_sites_solution_hydrogens geom
_atom_sites_solution_primary direct
_atom_sites_solution_secondary difmap
_audit_creation_method SHELXL-97
_cell_angle_alpha 90.00
_cell_angle_beta 90.00
_cell_angle_gamma 120.00
_cell_formula_units_Z 4
_cell_length_a 13.7551(10)
_cell_length_b 13.7551(10)
_cell_length_c 25.562(4)
_cell_measurement_reflns_used 5155
_cell_measurement_temperature 110(2)
_cell_measurement_theta_max 22.91
_cell_measurement_theta_min 2.34
_cell_volume 4188.4(8)
_computing_cell_refinement 'Bruker APEXII'
_computing_data_collection 'Bruker APEXII'
_computing_data_reduction 'Bruker SAINT'
_computing_molecular_graphics 'Bruker SHELXTL'
_computing_publication_material 'Bruker SHELXTL'
_computing_structure_refinement 'SHELXL-97 (Sheldrick, 2008)'
_computing_structure_solution 'SHELXS-97 (Sheldrick, 2008)'
_diffrn_ambient_temperature 110(2)
_diffrn_measured_fraction_theta_full 0.927
_diffrn_measured_fraction_theta_max 0.927
_diffrn_measurement_device_type 'CCD area detector'
_diffrn_measurement_method 'phi and omega scans'
_diffrn_radiation_monochromator graphite
_diffrn_radiation_source 'fine-focus sealed tube'
_diffrn_radiation_type MoK\a
_diffrn_radiation_wavelength 0.71073
_diffrn_reflns_av_R_equivalents 0.0584
_diffrn_reflns_av_sigmaI/netI 0.0240
_diffrn_reflns_limit_h_max 16
_diffrn_reflns_limit_h_min -16
_diffrn_reflns_limit_k_max 16
_diffrn_reflns_limit_k_min -16
_diffrn_reflns_limit_l_max 30
_diffrn_reflns_limit_l_min -30
_diffrn_reflns_number 33913
_diffrn_reflns_theta_full 24.99
_diffrn_reflns_theta_max 24.99
_diffrn_reflns_theta_min 3.77
_exptl_absorpt_coefficient_mu 1.069
_exptl_absorpt_correction_T_max 0.9007
_exptl_absorpt_correction_T_min 0.8561
_exptl_absorpt_correction_type multi-scan
_exptl_absorpt_process_details sadabs
_exptl_crystal_colour colorless
_exptl_crystal_density_diffrn 1.611
_exptl_crystal_density_method 'not measured'
_exptl_crystal_description plate
_exptl_crystal_F_000 2040
_exptl_crystal_size_max 0.15
_exptl_crystal_size_mid 0.14
_exptl_crystal_size_min 0.10
_refine_diff_density_max 1.205
_refine_diff_density_min -0.931
_refine_diff_density_rms 0.128
_refine_ls_extinction_method none
_refine_ls_goodness_of_fit_ref 1.040
_refine_ls_hydrogen_treatment constr
_refine_ls_matrix_type full
_refine_ls_number_parameters 353
_refine_ls_number_reflns 2296
_refine_ls_number_restraints 477
_refine_ls_restrained_S_all 0.945
_refine_ls_R_factor_all 0.1188
_refine_ls_R_factor_gt 0.0945
_refine_ls_shift/su_max 0.106
_refine_ls_shift/su_mean 0.003
_refine_ls_structure_factor_coef Fsqd
_refine_ls_weighting_details 'calc w=1/[\s^2^(Fo^2^)+(0.1829P)^2^+11.4889P] where P=(Fo^2^+2Fc^2^)/3'
_refine_ls_weighting_scheme calc
_refine_ls_wR_factor_gt 0.2470
_refine_ls_wR_factor_ref 0.2823
_reflns_number_gt 1649
_reflns_number_total 2296
_reflns_threshold_expression >2sigma(I)
_cod_data_source_file c2dt31482g.txt
_cod_data_source_block p3
_cod_depositor_comments
;
The following automatic conversions were performed:

'_symmetry_cell_setting' value 'Trigonal' changed to 'trigonal'
according to /home/saulius/struct/CIF-dictionaries/cif_core.dic
dictionary named 'cif_core.dic' version 2.4.2 from 2011-04-26.

Automatic conversion script
Id: cif_fix_values 1891 2012-01-12 08:04:46Z andrius 
;
_cod_original_cell_volume 4188.5(7)
_cod_original_sg_symbol_H-M P-3c1
_cod_database_code 7020651

loop_
_symmetry_equiv_pos_as_xyz
'x, y, z'
'-y, x-y, z'
'-x+y, -x, z'
'x-y, -y, -z+1/2'
'-x, -x+y, -z+1/2'
'y, x, -z+1/2'
'-x, -y, -z'
'y, -x+y, -z'
'x-y, x, -z'
'-x+y, y, z-1/2'
'x, x-y, z-1/2'
'-y, -x, z-1/2'

loop_
_atom_site_label
_atom_site_type_symbol
_atom_site_fract_x
_atom_site_fract_y
_atom_site_fract_z
_atom_site_U_iso_or_equiv
_atom_site_adp_type
_atom_site_occupancy
_atom_site_symmetry_multiplicity
_atom_site_calc_flag
_atom_site_refinement_flags
_atom_site_disorder_assembly
_atom_site_disorder_group
B1_1 B 0.6696(11) 0.339(2) 0.0837(4) 0.0453(17) Uani 0.2485(13) 1 d PDU A -1
F1_1 F 0.660(2) 0.340(3) 0.0259(3) 0.040(4) Uani 0.2485(13) 1 d PDU A -1
Cl1_1 Cl 0.60919(18) 0.10689(19) 0.03056(11) 0.0603(7) Uani 0.745(4) 1 d PDU A -1
Cl2_1 Cl 0.7849(2) 0.0332(2) 0.02976(10) 0.0561(6) Uani 0.745(4) 1 d PDU A -1
Cl3_1 Cl 0.9928(2) 0.1464(3) 0.10275(17) 0.0704(10) Uani 0.745(4) 1 d PDU A -1
Cl4_1 Cl 1.0185(3) 0.3342(3) 0.17905(16) 0.0838(12) Uani 0.745(4) 1 d PDU A -1
Cl5_1 Cl 0.8480(2) 0.4143(2) 0.17923(9) 0.0642(7) Uani 0.745(4) 1 d PDU A -1
C1_1 C 0.7415(5) 0.2727(5) 0.0975(3) 0.0474(12) Uani 0.745(4) 1 d PDU A -1
C2_1 C 0.7278(5) 0.1807(6) 0.0679(3) 0.0480(12) Uani 0.745(4) 1 d PDU A -1
C3_1 C 0.8037(5) 0.1401(6) 0.0703(3) 0.0487(12) Uani 0.745(4) 1 d PDU A -1
C4_1 C 0.8941(5) 0.1903(6) 0.1030(3) 0.0502(13) Uani 0.745(4) 1 d PDU A -1
C5_1 C 0.9068(5) 0.2737(6) 0.1362(3) 0.0520(13) Uani 0.745(4) 1 d PDU A -1
C6_1 C 0.8302(6) 0.3131(6) 0.1327(3) 0.0498(13) Uani 0.745(4) 1 d PDU A -1
B1_2 B 0.654(2) 0.317(3) 0.1379(9) 0.043(3) Uani 0.0848(13) 1 d PDU A -2
F1_2 F 0.668(5) 0.346(4) 0.1943(7) 0.044(5) Uani 0.0848(13) 1 d PDU A -2
Cl1_2 Cl 0.6133(6) 0.1468(11) 0.0464(3) 0.100(4) Uani 0.255(4) 1 d PDU A -2
Cl2_2 Cl 0.7685(9) 0.0500(10) 0.0324(5) 0.112(5) Uani 0.255(4) 1 d PDU A -2
Cl3_2 Cl 0.9895(6) 0.1426(7) 0.0965(4) 0.064(3) Uani 0.255(4) 1 d PDU A -2
Cl4_2 Cl 1.0459(5) 0.3331(7) 0.1787(3) 0.055(2) Uani 0.255(4) 1 d PDU A -2
Cl5_2 Cl 0.8979(6) 0.4298(5) 0.1946(3) 0.0617(18) Uani 0.255(4) 1 d PDU A -2
C1_2 C 0.7515(8) 0.2814(11) 0.1223(6) 0.044(2) Uani 0.255(4) 1 d PDU A -2
C2_2 C 0.7327(9) 0.2009(12) 0.0839(6) 0.047(2) Uani 0.255(4) 1 d PDU A -2
C3_2 C 0.8047(10) 0.1566(13) 0.0763(7) 0.049(2) Uani 0.255(4) 1 d PDU A -2
C4_2 C 0.9040(10) 0.2017(13) 0.1030(7) 0.047(2) Uani 0.255(4) 1 d PDU A -2
C5_2 C 0.9308(10) 0.2859(12) 0.1382(6) 0.046(2) Uani 0.255(4) 1 d PDU A -2
C6_2 C 0.8540(9) 0.3237(12) 0.1473(6) 0.045(2) Uani 0.255(4) 1 d PDU A -2
S1_3 S 0.6643(4) 0.3317(5) -0.09571(14) 0.0427(12) Uani 0.154(2) 1 d PDU B -3
N1_3 N 0.6346(7) 0.4204(6) -0.0657(3) 0.0427(12) Uani 0.154(2) 1 d PDU B -3
C1_3 C 0.6003(14) 0.4798(11) -0.1026(5) 0.0427(12) Uani 0.154(2) 1 d PDU B -3
H1A_3 H 0.6034 0.5461 -0.0867 0.064 Uiso 0.154(2) 1 d PR B -3
H1B_3 H 0.5223 0.4248 -0.1113 0.064 Uiso 0.154(2) 1 d PR B -3
H1C_3 H 0.6457 0.5019 -0.1346 0.064 Uiso 0.154(2) 1 d PR B -3
C2_3 C 0.5621(13) 0.3700(12) -0.0198(4) 0.0427(12) Uani 0.154(2) 1 d PDU B -3
H2A_3 H 0.6171 0.3998 0.0087 0.064 Uiso 0.154(2) 1 d PR B -3
H2B_3 H 0.5209 0.2878 -0.0183 0.064 Uiso 0.154(2) 1 d PR B -3
H2C_3 H 0.5094 0.3979 -0.0161 0.064 Uiso 0.154(2) 1 d PR B -3
N2_3 N 0.7111(5) 0.4006(8) -0.1511(2) 0.0427(12) Uani 0.154(2) 1 d PDU B -3
C3_3 C 0.6249(7) 0.3615(10) -0.1921(3) 0.0427(12) Uani 0.154(2) 1 d PDU B -3
H3A_3 H 0.6089 0.4224 -0.1984 0.064 Uiso 0.154(2) 1 d PR B -3
H3B_3 H 0.5566 0.2947 -0.1800 0.064 Uiso 0.154(2) 1 d PR B -3
H3C_3 H 0.6507 0.3442 -0.2247 0.064 Uiso 0.154(2) 1 d PR B -3
C4_3 C 0.8214(7) 0.4172(19) -0.1663(4) 0.0427(12) Uani 0.154(2) 1 d PDU B -3
H4A_3 H 0.8635 0.4187 -0.1351 0.064 Uiso 0.154(2) 1 d PR B -3
H4B_3 H 0.8671 0.4846 -0.1873 0.064 Uiso 0.154(2) 1 d PR B -3
H4C_3 H 0.8030 0.3504 -0.1871 0.064 Uiso 0.154(2) 1 d PR B -3
N3_3 N 0.5360(6) 0.2391(6) -0.1147(3) 0.0427(12) Uani 0.154(2) 1 d PDU B -3
C5_3 C 0.4523(7) 0.2126(13) -0.0731(6) 0.0427(12) Uani 0.154(2) 1 d PDU B -3
H5A_3 H 0.3893 0.2197 -0.0863 0.064 Uiso 0.154(2) 1 d PR B -3
H5B_3 H 0.4894 0.2664 -0.0446 0.064 Uiso 0.154(2) 1 d PR B -3
H5C_3 H 0.4245 0.1362 -0.0601 0.064 Uiso 0.154(2) 1 d PR B -3
C6_3 C 0.5306(11) 0.1432(6) -0.1426(5) 0.0427(12) Uani 0.154(2) 1 d PDU B -3
H6A_3 H 0.4607 0.1068 -0.1628 0.064 Uiso 0.154(2) 1 d PR B -3
H6B_3 H 0.5302 0.0901 -0.1169 0.064 Uiso 0.154(2) 1 d PR B -3
H6C_3 H 0.5947 0.1670 -0.1663 0.064 Uiso 0.154(2) 1 d PR B -3
S1_4 S 0.6670(4) 0.4514(5) -0.0980(2) 0.1125(15) Uani 0.180(2) 1 d PDU B -4
N1_4 N 0.7941(5) 0.5495(7) -0.0802(4) 0.1125(15) Uani 0.180(2) 1 d PDU B -4
C1_4 C 0.7921(9) 0.6278(10) -0.0416(7) 0.1125(15) Uani 0.180(2) 1 d PDU B -4
H1D_4 H 0.7266 0.5875 -0.0187 0.169 Uiso 0.180(2) 1 d PR B -4
H1E_4 H 0.7887 0.6896 -0.0590 0.169 Uiso 0.180(2) 1 d PR B -4
H1F_4 H 0.8608 0.6581 -0.0206 0.169 Uiso 0.180(2) 1 d PR B -4
C2_4 C 0.8681(7) 0.5039(11) -0.0681(4) 0.1125(15) Uani 0.180(2) 1 d PDU B -4
H2D_4 H 0.9372 0.5511 -0.0879 0.169 Uiso 0.180(2) 1 d PR B -4
H2E_4 H 0.8345 0.4260 -0.0802 0.169 Uiso 0.180(2) 1 d PR B -4
H2F_4 H 0.8858 0.5076 -0.0308 0.169 Uiso 0.180(2) 1 d PR B -4
N2_4 N 0.7011(6) 0.4019(6) -0.1491(4) 0.1125(15) Uani 0.180(2) 1 d PDU B -4
C3_4 C 0.6970(14) 0.2950(7) -0.1386(7) 0.1125(15) Uani 0.180(2) 1 d PDU B -4
H3D_4 H 0.6261 0.2401 -0.1223 0.169 Uiso 0.180(2) 1 d PR B -4
H3E_4 H 0.7593 0.3117 -0.1148 0.169 Uiso 0.180(2) 1 d PR B -4
H3F_4 H 0.7073 0.2641 -0.1713 0.169 Uiso 0.180(2) 1 d PR B -4
C4_4 C 0.8008(6) 0.4881(10) -0.1767(3) 0.1125(15) Uani 0.180(2) 1 d PDU B -4
H4D_4 H 0.8465 0.4572 -0.1902 0.169 Uiso 0.180(2) 1 d PR B -4
H4E_4 H 0.8470 0.5525 -0.1541 0.169 Uiso 0.180(2) 1 d PR B -4
H4F_4 H 0.7721 0.5122 -0.2060 0.169 Uiso 0.180(2) 1 d PR B -4
N3_4 N 0.6286(6) 0.5320(8) -0.1289(3) 0.1125(15) Uani 0.180(2) 1 d PDU B -4
C5_4 C 0.5534(12) 0.5561(14) -0.0976(5) 0.1125(15) Uani 0.180(2) 1 d PDU B -4
H5D_4 H 0.5910 0.6367 -0.0902 0.169 Uiso 0.180(2) 1 d PR B -4
H5E_4 H 0.5384 0.5145 -0.0647 0.169 Uiso 0.180(2) 1 d PR B -4
H5F_4 H 0.4824 0.5330 -0.1158 0.169 Uiso 0.180(2) 1 d PR B -4
C6_4 C 0.5952(12) 0.4974(17) -0.1834(3) 0.1125(15) Uani 0.180(2) 1 d PDU B -4
H6D_4 H 0.5130 0.4543 -0.1837 0.169 Uiso 0.180(2) 1 d PR B -4
H6E_4 H 0.6249 0.4495 -0.1951 0.169 Uiso 0.180(2) 1 d PR B -4
H6F_4 H 0.6214 0.5620 -0.2069 0.169 Uiso 0.180(2) 1 d PR B -4
O1_5 O 1.0141(9) 0.6739(8) 0.2431(5) 0.0353(13) Uani 0.244(6) 1 d PDU C -5
H1G_5 H 1.0640 0.6584 0.2211 0.042 Uiso 0.244(6) 1 calc PR C -5
H1H_5 H 0.9655 0.6057 0.2638 0.042 Uiso 0.244(6) 1 calc PR C -5
C1_5 C 0.9488(12) 0.7000(11) 0.2118(7) 0.0353(13) Uani 0.244(6) 1 d PDU C -5
H1I_5 H 0.8687 0.6497 0.2205 0.042 Uiso 0.244(6) 1 calc PR C -5
H1J_5 H 0.9599 0.6870 0.1747 0.042 Uiso 0.244(6) 1 calc PR C -5
C2_5 C 0.9756(13) 0.8119(15) 0.2182(6) 0.0353(13) Uani 0.244(6) 1 d PDU C -5
H2G_5 H 0.9075 0.8190 0.2169 0.042 Uiso 0.244(6) 1 calc PR C -5
H2H_5 H 1.0292 0.8608 0.1911 0.042 Uiso 0.244(6) 1 calc PR C -5
C3_5 C 1.0276(11) 0.8396(15) 0.2711(7) 0.0353(13) Uani 0.244(6) 1 d PDU C -5
H3G_5 H 0.9704 0.8230 0.2984 0.042 Uiso 0.244(6) 1 calc PR C -5
H3H_5 H 1.0862 0.9198 0.2733 0.042 Uiso 0.244(6) 1 calc PR C -5
C4_5 C 1.0786(15) 0.7637(16) 0.2768(7) 0.0353(13) Uani 0.244(6) 1 d PDU C -5
H4G_5 H 1.1585 0.8035 0.2661 0.042 Uiso 0.244(6) 1 calc PR C -5
H4H_5 H 1.0728 0.7374 0.3133 0.042 Uiso 0.244(6) 1 calc PR C -5
O1_6 O 1.053(3) 0.705(5) 0.250(2) 0.1962(18) Uani 0.090(6) 1 d PDU C -6
H1K_6 H 1.1358 0.7368 0.2502 0.235 Uiso 0.090(6) 1 calc PR C -6
H1L_6 H 1.0175 0.6220 0.2518 0.235 Uiso 0.090(6) 1 calc PR C -6
C1_6 C 1.021(4) 0.735(6) 0.2044(15) 0.1962(18) Uani 0.090(6) 1 d PDU C -6
H1M_6 H 0.9758 0.6669 0.1830 0.235 Uiso 0.090(6) 1 calc PR C -6
H1N_6 H 1.0893 0.7860 0.1840 0.235 Uiso 0.090(6) 1 calc PR C -6
C2_6 C 0.959(5) 0.788(7) 0.214(2) 0.1962(18) Uani 0.090(6) 1 d PDU C -6
H2I_6 H 0.8775 0.7347 0.2117 0.235 Uiso 0.090(6) 1 calc PR C -6
H2J_6 H 0.9798 0.8513 0.1900 0.235 Uiso 0.090(6) 1 calc PR C -6
C3_6 C 0.992(7) 0.829(7) 0.269(3) 0.1962(18) Uani 0.090(6) 1 d PDU C -6
H3I_6 H 0.9287 0.8282 0.2879 0.235 Uiso 0.090(6) 1 calc PR C -6
H3J_6 H 1.0573 0.9056 0.2696 0.235 Uiso 0.090(6) 1 calc PR C -6
C4_6 C 1.021(7) 0.745(8) 0.2930(15) 0.1962(18) Uani 0.090(6) 1 d PDU C -6
H4I_6 H 1.0829 0.7817 0.3185 0.235 Uiso 0.090(6) 1 calc PR C -6
H4J_6 H 0.9549 0.6827 0.3107 0.235 Uiso 0.090(6) 1 calc PR C -6

loop_
_atom_site_aniso_label
_atom_site_aniso_U_11
_atom_site_aniso_U_22
_atom_site_aniso_U_33
_atom_site_aniso_U_23
_atom_site_aniso_U_13
_atom_site_aniso_U_12
B1_1 0.047(4) 0.044(4) 0.044(3) -0.001(4) 0.000(4) 0.022(3)
F1_1 0.042(6) 0.039(7) 0.043(3) -0.004(7) 0.003(7) 0.024(5)
Cl1_1 0.0539(11) 0.0603(12) 0.0723(16) -0.0227(10) -0.0143(10) 0.0327(9)
Cl2_1 0.0668(13) 0.0528(11) 0.0581(14) 0.0003(9) 0.0054(10) 0.0369(10)
Cl3_1 0.0759(16) 0.0709(18) 0.084(2) -0.0027(15) -0.0199(16) 0.0515(14)
Cl4_1 0.0890(19) 0.0785(18) 0.094(2) -0.0125(14) -0.0453(18) 0.0493(16)
Cl5_1 0.0918(16) 0.0630(12) 0.0497(12) -0.0115(9) -0.0223(11) 0.0474(12)
C1_1 0.051(2) 0.046(2) 0.046(2) -0.0009(19) -0.003(2) 0.0243(18)
C2_1 0.051(2) 0.048(2) 0.045(3) 0.000(2) -0.002(2) 0.0253(19)
C3_1 0.055(2) 0.047(3) 0.049(3) 0.005(2) 0.001(2) 0.029(2)
C4_1 0.058(2) 0.047(3) 0.052(3) 0.010(2) -0.001(2) 0.031(2)
C5_1 0.055(3) 0.047(3) 0.052(3) 0.003(2) -0.006(2) 0.025(2)
C6_1 0.053(2) 0.045(3) 0.049(3) -0.003(2) -0.005(2) 0.023(2)
B1_2 0.040(4) 0.030(5) 0.055(5) 0.009(5) 0.012(5) 0.014(4)
F1_2 0.041(8) 0.029(9) 0.054(6) 0.009(7) 0.015(8) 0.012(8)
Cl1_2 0.061(4) 0.168(9) 0.079(5) -0.067(5) -0.009(3) 0.063(5)
Cl2_2 0.087(7) 0.100(7) 0.128(9) -0.061(6) 0.026(5) 0.032(5)
Cl3_2 0.070(4) 0.068(5) 0.077(6) 0.047(4) 0.057(4) 0.051(4)
Cl4_2 0.044(3) 0.058(4) 0.058(4) 0.028(3) 0.014(2) 0.022(3)
Cl5_2 0.083(4) 0.078(4) 0.046(4) -0.015(3) -0.020(3) 0.057(3)
C1_2 0.040(3) 0.031(3) 0.056(4) 0.007(3) 0.012(3) 0.015(3)
C2_2 0.042(3) 0.034(4) 0.058(4) 0.006(3) 0.014(3) 0.013(3)
C3_2 0.046(3) 0.033(4) 0.061(5) 0.007(3) 0.020(3) 0.014(3)
C4_2 0.044(3) 0.034(4) 0.064(5) 0.014(3) 0.022(3) 0.019(3)
C5_2 0.041(3) 0.034(4) 0.061(5) 0.012(3) 0.015(3) 0.016(3)
C6_2 0.040(3) 0.032(4) 0.058(4) 0.008(3) 0.013(3) 0.015(3)
S1_3 0.0475(19) 0.0468(18) 0.0308(16) -0.0042(19) -0.0089(19) 0.0212(18)
N1_3 0.0475(19) 0.0468(18) 0.0308(16) -0.0042(19) -0.0089(19) 0.0212(18)
C1_3 0.0475(19) 0.0468(18) 0.0308(16) -0.0042(19) -0.0089(19) 0.0212(18)
C2_3 0.0475(19) 0.0468(18) 0.0308(16) -0.0042(19) -0.0089(19) 0.0212(18)
N2_3 0.0475(19) 0.0468(18) 0.0308(16) -0.0042(19) -0.0089(19) 0.0212(18)
C3_3 0.0475(19) 0.0468(18) 0.0308(16) -0.0042(19) -0.0089(19) 0.0212(18)
C4_3 0.0475(19) 0.0468(18) 0.0308(16) -0.0042(19) -0.0089(19) 0.0212(18)
N3_3 0.0475(19) 0.0468(18) 0.0308(16) -0.0042(19) -0.0089(19) 0.0212(18)
C5_3 0.0475(19) 0.0468(18) 0.0308(16) -0.0042(19) -0.0089(19) 0.0212(18)
C6_3 0.0475(19) 0.0468(18) 0.0308(16) -0.0042(19) -0.0089(19) 0.0212(18)
S1_4 0.105(2) 0.099(2) 0.125(2) 0.022(2) 0.067(2) 0.0453(19)
N1_4 0.105(2) 0.099(2) 0.125(2) 0.022(2) 0.067(2) 0.0453(19)
C1_4 0.105(2) 0.099(2) 0.125(2) 0.022(2) 0.067(2) 0.0453(19)
C2_4 0.105(2) 0.099(2) 0.125(2) 0.022(2) 0.067(2) 0.0453(19)
N2_4 0.105(2) 0.099(2) 0.125(2) 0.022(2) 0.067(2) 0.0453(19)
C3_4 0.105(2) 0.099(2) 0.125(2) 0.022(2) 0.067(2) 0.0453(19)
C4_4 0.105(2) 0.099(2) 0.125(2) 0.022(2) 0.067(2) 0.0453(19)
N3_4 0.105(2) 0.099(2) 0.125(2) 0.022(2) 0.067(2) 0.0453(19)
C5_4 0.105(2) 0.099(2) 0.125(2) 0.022(2) 0.067(2) 0.0453(19)
C6_4 0.105(2) 0.099(2) 0.125(2) 0.022(2) 0.067(2) 0.0453(19)
O1_5 0.0463(18) 0.0424(18) 0.0280(19) -0.0037(18) -0.0140(17) 0.0303(16)
C1_5 0.0463(18) 0.0424(18) 0.0280(19) -0.0037(18) -0.0140(17) 0.0303(16)
C2_5 0.0463(18) 0.0424(18) 0.0280(19) -0.0037(18) -0.0140(17) 0.0303(16)
C3_5 0.0463(18) 0.0424(18) 0.0280(19) -0.0037(18) -0.0140(17) 0.0303(16)
C4_5 0.0463(18) 0.0424(18) 0.0280(19) -0.0037(18) -0.0140(17) 0.0303(16)
O1_6 0.225(2) 0.201(2) 0.167(2) 0.007(2) -0.035(2) 0.110(2)
C1_6 0.225(2) 0.201(2) 0.167(2) 0.007(2) -0.035(2) 0.110(2)
C2_6 0.225(2) 0.201(2) 0.167(2) 0.007(2) -0.035(2) 0.110(2)
C3_6 0.225(2) 0.201(2) 0.167(2) 0.007(2) -0.035(2) 0.110(2)
C4_6 0.225(2) 0.201(2) 0.167(2) 0.007(2) -0.035(2) 0.110(2)

loop_
_atom_type_symbol
_atom_type_description
_atom_type_scat_dispersion_real
_atom_type_scat_dispersion_imag
_atom_type_scat_source
C C 0.0033 0.0016 'International Tables Vol C Tables 4.2.6.8 and 6.1.1.4'
H H 0.0000 0.0000 'International Tables Vol C Tables 4.2.6.8 and 6.1.1.4'
B B 0.0013 0.0007 'International Tables Vol C Tables 4.2.6.8 and 6.1.1.4'
N N 0.0061 0.0033 'International Tables Vol C Tables 4.2.6.8 and 6.1.1.4'
O O 0.0106 0.0060 'International Tables Vol C Tables 4.2.6.8 and 6.1.1.4'
F F 0.0171 0.0103 'International Tables Vol C Tables 4.2.6.8 and 6.1.1.4'
S S 0.1246 0.1234 'International Tables Vol C Tables 4.2.6.8 and 6.1.1.4'
Cl Cl 0.1484 0.1585 'International Tables Vol C Tables 4.2.6.8 and 6.1.1.4'

loop_
_geom_angle_atom_site_label_1
_geom_angle_atom_site_label_2
_geom_angle_atom_site_label_3
_geom_angle
F1_1 B1_1 C1_1 106.7(18)
B1_1 F1_1 H2A_3 114.0
C6_1 C1_1 C2_1 114.0(6)
C6_1 C1_1 B1_1 123.7(8)
C2_1 C1_1 B1_1 121.6(7)
C1_1 C2_1 C3_1 122.7(6)
C1_1 C2_1 Cl1_1 119.5(5)
C3_1 C2_1 Cl1_1 117.6(5)
C4_1 C3_1 C2_1 119.6(6)
C4_1 C3_1 Cl2_1 120.9(5)
C2_1 C3_1 Cl2_1 119.4(5)
C3_1 C4_1 C5_1 120.4(6)
C3_1 C4_1 Cl3_1 119.6(5)
C5_1 C4_1 Cl3_1 120.0(4)
C4_1 C5_1 C6_1 118.6(5)
C4_1 C5_1 Cl4_1 120.6(5)
C6_1 C5_1 Cl4_1 120.8(5)
C1_1 C6_1 C5_1 124.3(6)
C1_1 C6_1 Cl5_1 120.3(5)
C5_1 C6_1 Cl5_1 115.4(5)
F1_2 B1_2 C1_2 106.9(19)
C6_2 C1_2 C2_2 113.7(7)
C6_2 C1_2 B1_2 124.0(9)
C2_2 C1_2 B1_2 122.3(9)
C1_2 C2_2 C3_2 123.0(7)
C1_2 C2_2 Cl1_2 119.4(6)
C3_2 C2_2 Cl1_2 117.5(7)
C4_2 C3_2 C2_2 119.5(7)
C4_2 C3_2 Cl2_2 120.9(6)
C2_2 C3_2 Cl2_2 119.6(6)
C5_2 C4_2 C3_2 120.0(7)
C5_2 C4_2 Cl3_2 120.1(6)
C3_2 C4_2 Cl3_2 119.7(6)
C4_2 C5_2 C6_2 119.2(7)
C4_2 C5_2 Cl4_2 121.6(6)
C6_2 C5_2 Cl4_2 118.6(6)
C1_2 C6_2 C5_2 124.2(7)
C1_2 C6_2 Cl5_2 121.6(6)
C5_2 C6_2 Cl5_2 114.2(6)
N2_3 S1_3 N3_3 98.7(3)
N2_3 S1_3 N1_3 98.3(3)
N3_3 S1_3 N1_3 98.2(3)
N2_3 S1_3 H3D_4 87.8
N3_3 S1_3 H3D_4 48.3
N1_3 S1_3 H3D_4 146.4
N2_3 S1_3 H3E_4 73.0
N3_3 S1_3 H3E_4 116.4
N1_3 S1_3 H3E_4 145.2
H3D_4 S1_3 H3E_4 68.1
C2_3 N1_3 C1_3 116.3(5)
C2_3 N1_3 S1_3 112.4(4)
C1_3 N1_3 S1_3 112.2(4)
N1_3 C1_3 H1A_3 111.9
N1_3 C1_3 H1B_3 104.4
H1A_3 C1_3 H1B_3 109.5
N1_3 C1_3 H1C_3 112.0
H1A_3 C1_3 H1C_3 109.5
H1B_3 C1_3 H1C_3 109.5
N1_3 C1_3 H5E_4 98.7
H1A_3 C1_3 H5E_4 38.0
H1B_3 C1_3 H5E_4 79.5
H1C_3 C1_3 H5E_4 143.8
N1_3 C2_3 H2A_3 101.3
N1_3 C2_3 H2B_3 116.1
H2A_3 C2_3 H2B_3 109.5
N1_3 C2_3 H2C_3 110.6
H2A_3 C2_3 H2C_3 109.5
H2B_3 C2_3 H2C_3 109.5
N1_3 C2_3 H5B_3 95.0
H2A_3 C2_3 H5B_3 139.6
H2B_3 C2_3 H5B_3 31.5
H2C_3 C2_3 H5B_3 98.6
C3_3 N2_3 C4_3 116.7(5)
C3_3 N2_3 S1_3 113.1(4)
C4_3 N2_3 S1_3 113.2(5)
N2_3 C3_3 H3A_3 106.9
N2_3 C3_3 H3B_3 109.7
H3A_3 C3_3 H3B_3 109.5
N2_3 C3_3 H3C_3 111.8
H3A_3 C3_3 H3C_3 109.5
H3B_3 C3_3 H3C_3 109.5
N2_3 C3_3 H6E_4 94.8
H3A_3 C3_3 H6E_4 12.7
H3B_3 C3_3 H6E_4 118.6
H3C_3 C3_3 H6E_4 111.7
N2_3 C4_3 H4A_3 110.0
N2_3 C4_3 H4B_3 114.6
H4A_3 C4_3 H4B_3 109.5
N2_3 C4_3 H4C_3 103.6
H4A_3 C4_3 H4C_3 109.5
H4B_3 C4_3 H4C_3 109.5
N2_3 C4_3 H4D_4 112.2
H4A_3 C4_3 H4D_4 125.1
H4B_3 C4_3 H4D_4 18.7
H4C_3 C4_3 H4D_4 93.0
C6_3 N3_3 C5_3 116.5(5)
C6_3 N3_3 S1_3 112.9(5)
C5_3 N3_3 S1_3 112.4(4)
C6_3 N3_3 H3D_4 62.5
C5_3 N3_3 H3D_4 139.8
S1_3 N3_3 H3D_4 50.5
N3_3 C5_3 H5A_3 110.3
N3_3 C5_3 H5B_3 107.6
H5A_3 C5_3 H5B_3 109.5
N3_3 C5_3 H5C_3 110.5
H5A_3 C5_3 H5C_3 109.5
H5B_3 C5_3 H5C_3 109.5
N3_3 C6_3 H6A_3 108.1
N3_3 C6_3 H6B_3 108.8
H6A_3 C6_3 H6B_3 109.5
N3_3 C6_3 H6C_3 111.5
H6A_3 C6_3 H6C_3 109.5
H6B_3 C6_3 H6C_3 109.5
N3_3 C6_3 H3D_4 51.1
H6A_3 C6_3 H3D_4 151.9
H6B_3 C6_3 H3D_4 96.4
H6C_3 C6_3 H3D_4 70.0
N2_4 S1_4 N3_4 98.7(3)
N2_4 S1_4 N1_4 98.8(3)
N3_4 S1_4 N1_4 98.5(3)
N2_4 S1_4 H1C_3 80.5
N3_4 S1_4 H1C_3 18.2
N1_4 S1_4 H1C_3 101.2
C2_4 N1_4 C1_4 116.3(5)
C2_4 N1_4 S1_4 112.7(4)
C1_4 N1_4 S1_4 112.5(4)
N1_4 C1_4 H1D_4 109.5
N1_4 C1_4 H1E_4 110.9
H1D_4 C1_4 H1E_4 109.5
N1_4 C1_4 H1F_4 108.0
H1D_4 C1_4 H1F_4 109.5
H1E_4 C1_4 H1F_4 109.5
N1_4 C2_4 H2D_4 104.9
N1_4 C2_4 H2E_4 110.5
H2D_4 C2_4 H2E_4 109.5
N1_4 C2_4 H2F_4 112.8
H2D_4 C2_4 H2F_4 109.5
H2E_4 C2_4 H2F_4 109.5
C3_4 N2_4 C4_4 116.6(5)
C3_4 N2_4 S1_4 113.2(4)
C4_4 N2_4 S1_4 113.1(4)
N2_4 C3_4 H3D_4 112.0
N2_4 C3_4 H3E_4 106.7
H3D_4 C3_4 H3E_4 109.5
N2_4 C3_4 H3F_4 109.7
H3D_4 C3_4 H3F_4 109.5
H3E_4 C3_4 H3F_4 109.5
N2_4 C4_4 H4B_3 127.8
N2_4 C4_4 H4D_4 111.2
H4B_3 C4_4 H4D_4 20.5
N2_4 C4_4 H4E_4 111.6
H4B_3 C4_4 H4E_4 90.5
H4D_4 C4_4 H4E_4 109.5
N2_4 C4_4 H4F_4 105.6
H4B_3 C4_4 H4F_4 110.5
H4D_4 C4_4 H4F_4 109.5
H4E_4 C4_4 H4F_4 109.5
C6_4 N3_4 C5_4 116.6(5)
C6_4 N3_4 S1_4 112.9(4)
C5_4 N3_4 S1_4 112.9(4)
C6_4 N3_4 H1A_3 148.3
C5_4 N3_4 H1A_3 33.6
S1_4 N3_4 H1A_3 83.8
C6_4 N3_4 H1C_3 73.0
C5_4 N3_4 H1C_3 150.2
S1_4 N3_4 H1C_3 43.0
H1A_3 N3_4 H1C_3 126.6
N3_4 C5_4 H1A_3 53.1
N3_4 C5_4 H5D_4 109.1
H1A_3 C5_4 H5D_4 96.5
N3_4 C5_4 H5E_4 107.7
H1A_3 C5_4 H5E_4 63.8
H5D_4 C5_4 H5E_4 109.5
N3_4 C5_4 H5F_4 111.6
H1A_3 C5_4 H5F_4 153.6
H5D_4 C5_4 H5F_4 109.5
H5E_4 C5_4 H5F_4 109.5
N3_4 C6_4 H1C_3 23.5
N3_4 C6_4 H3A_3 115.1
H1C_3 C6_4 H3A_3 92.0
N3_4 C6_4 H6D_4 106.5
H1C_3 C6_4 H6D_4 115.3
H3A_3 C6_4 H6D_4 96.1
N3_4 C6_4 H6E_4 110.0
H1C_3 C6_4 H6E_4 86.5
H3A_3 C6_4 H6E_4 13.4
H6D_4 C6_4 H6E_4 109.5
N3_4 C6_4 H6F_4 111.9
H1C_3 C6_4 H6F_4 123.4
H3A_3 C6_4 H6F_4 116.0
H6D_4 C6_4 H6F_4 109.5
H6E_4 C6_4 H6F_4 109.5
C1_5 O1_5 C4_5 109.6(10)
C1_5 O1_5 H1G_5 109.8
C4_5 O1_5 H1G_5 109.7
C1_5 O1_5 H1H_5 109.7
C4_5 O1_5 H1H_5 109.7
H1G_5 O1_5 H1H_5 108.2
O1_5 C1_5 C2_5 111.7(12)
O1_5 C1_5 H1I_5 109.3
C2_5 C1_5 H1I_5 109.3
O1_5 C1_5 H1J_5 109.3
C2_5 C1_5 H1J_5 109.3
H1I_5 C1_5 H1J_5 107.9
C1_5 C2_5 C3_5 102.6(17)
C1_5 C2_5 H2G_5 111.3
C3_5 C2_5 H2G_5 111.3
C1_5 C2_5 H2H_5 111.3
C3_5 C2_5 H2H_5 111.3
H2G_5 C2_5 H2H_5 109.2
C2_5 C3_5 C4_5 103.7(18)
C2_5 C3_5 H3G_5 111.0
C4_5 C3_5 H3G_5 111.0
C2_5 C3_5 H3H_5 111.0
C4_5 C3_5 H3H_5 111.0
H3G_5 C3_5 H3H_5 109.0
O1_5 C4_5 C3_5 103.9(13)
O1_5 C4_5 H4G_5 111.0
C3_5 C4_5 H4G_5 111.0
O1_5 C4_5 H4H_5 111.0
C3_5 C4_5 H4H_5 111.0
H4G_5 C4_5 H4H_5 109.0
C1_6 O1_6 C4_6 109.5(11)
C1_6 O1_6 H1K_6 109.8
C4_6 O1_6 H1K_6 109.7
C1_6 O1_6 H1L_6 109.8
C4_6 O1_6 H1L_6 109.8
H1K_6 O1_6 H1L_6 108.2
O1_6 C1_6 C2_6 111.9(14)
O1_6 C1_6 H1M_6 109.2
C2_6 C1_6 H1M_6 109.3
O1_6 C1_6 H1N_6 109.2
C2_6 C1_6 H1N_6 109.2
H1M_6 C1_6 H1N_6 107.9
C1_6 C2_6 C3_6 102.7(18)
C1_6 C2_6 H2I_6 111.2
C3_6 C2_6 H2I_6 111.2
C1_6 C2_6 H2J_6 111.2
C3_6 C2_6 H2J_6 111.2
H2I_6 C2_6 H2J_6 109.1
C2_6 C3_6 C4_6 103.7(19)
C2_6 C3_6 H3I_6 111.0
C4_6 C3_6 H3I_6 111.0
C2_6 C3_6 H3J_6 111.0
C4_6 C3_6 H3J_6 111.1
H3I_6 C3_6 H3J_6 109.0
O1_6 C4_6 C3_6 103.7(14)
O1_6 C4_6 H4I_6 111.1
C3_6 C4_6 H4I_6 111.0
O1_6 C4_6 H4J_6 111.0
C3_6 C4_6 H4J_6 111.0
H4I_6 C4_6 H4J_6 109.0

loop_
_geom_bond_atom_site_label_1
_geom_bond_atom_site_label_2
_geom_bond_distance
B1_1 F1_1 1.482(13)
B1_1 C1_1 1.69(3)
F1_1 H2A_3 1.3091
Cl1_1 C2_1 1.716(6)
Cl2_1 C3_1 1.709(7)
Cl3_1 C4_1 1.740(6)
Cl4_1 C5_1 1.725(6)
Cl5_1 C6_1 1.752(7)
C1_1 C6_1 1.388(9)
C1_1 C2_1 1.404(10)
C2_1 C3_1 1.410(8)
C3_1 C4_1 1.365(8)
C4_1 C5_1 1.367(9)
C5_1 C6_1 1.409(9)
B1_2 F1_2 1.482(14)
B1_2 C1_2 1.69(3)
Cl1_2 C2_2 1.716(7)
Cl2_2 C3_2 1.711(8)
Cl3_2 C4_2 1.741(7)
Cl4_2 C5_2 1.723(7)
Cl5_2 C6_2 1.754(8)
C1_2 C6_2 1.384(10)
C1_2 C2_2 1.404(11)
C2_2 C3_2 1.412(9)
C3_2 C4_2 1.367(8)
C4_2 C5_2 1.365(9)
C5_2 C6_2 1.411(10)
S1_3 N2_3 1.645(4)
S1_3 N3_3 1.651(4)
S1_3 N1_3 1.656(4)
S1_3 H3D_4 1.2891
S1_3 H3E_4 1.5430
N1_3 C2_3 1.470(4)
N1_3 C1_3 1.473(5)
C1_3 H1A_3 0.9800
C1_3 H1B_3 0.9800
C1_3 H1C_3 0.9800
C1_3 H5E_4 1.5176
C2_3 H2A_3 0.9800
C2_3 H2B_3 0.9800
C2_3 H2C_3 0.9800
C2_3 H5B_3 1.4176
N2_3 C3_3 1.469(4)
N2_3 C4_3 1.469(5)
C3_3 H3A_3 0.9800
C3_3 H3B_3 0.9800
C3_3 H3C_3 0.9800
C3_3 H6E_4 1.2124
C4_3 H4A_3 0.9800
C4_3 H4B_3 0.9800
C4_3 H4C_3 0.9800
C4_3 H4D_4 0.7768
N3_3 C6_3 1.469(5)
N3_3 C5_3 1.472(5)
N3_3 H3D_4 1.2477
C5_3 H5A_3 0.9800
C5_3 H5B_3 0.9800
C5_3 H5C_3 0.9800
C6_3 H6A_3 0.9800
C6_3 H6B_3 0.9800
C6_3 H6C_3 0.9800
C6_3 H3D_4 1.4216
S1_4 N2_4 1.645(4)
S1_4 N3_4 1.649(4)
S1_4 N1_4 1.651(4)
S1_4 H1C_3 1.2836
N1_4 C2_4 1.471(5)
N1_4 C1_4 1.472(5)
C1_4 H1D_4 0.9800
C1_4 H1E_4 0.9800
C1_4 H1F_4 0.9800
C2_4 H2D_4 0.9800
C2_4 H2E_4 0.9800
C2_4 H2F_4 0.9800
N2_4 C3_4 1.468(5)
N2_4 C4_4 1.470(4)
C3_4 H3D_4 0.9800
C3_4 H3E_4 0.9800
C3_4 H3F_4 0.9800
C4_4 H4B_3 0.9741
C4_4 H4D_4 0.9800
C4_4 H4E_4 0.9800
C4_4 H4F_4 0.9800
N3_4 C6_4 1.469(5)
N3_4 C5_4 1.470(4)
N3_4 H1A_3 1.1780
N3_4 H1C_3 0.5884
C5_4 H1A_3 0.8140
C5_4 H5D_4 0.9800
C5_4 H5E_4 0.9800
C5_4 H5F_4 0.9800
C6_4 H1C_3 1.4131
C6_4 H3A_3 1.2000
C6_4 H6D_4 0.9800
C6_4 H6E_4 0.9800
C6_4 H6F_4 0.9800
O1_5 C1_5 1.38(2)
O1_5 C4_5 1.40(2)
O1_5 H1G_5 0.9900
O1_5 H1H_5 0.9900
C1_5 C2_5 1.40(2)
C1_5 H1I_5 0.9900
C1_5 H1J_5 0.9900
C2_5 C3_5 1.486(18)
C2_5 H2G_5 0.9900
C2_5 H2H_5 0.9900
C3_5 C4_5 1.53(3)
C3_5 H3G_5 0.9900
C3_5 H3H_5 0.9900
C4_5 H4G_5 0.9900
C4_5 H4H_5 0.9900
O1_6 C1_6 1.38(2)
O1_6 C4_6 1.40(2)
O1_6 H1K_6 0.9900
O1_6 H1L_6 0.9900
C1_6 C2_6 1.40(2)
C1_6 H1M_6 0.9900
C1_6 H1N_6 0.9900
C2_6 C3_6 1.486(19)
C2_6 H2I_6 0.9900
C2_6 H2J_6 0.9900
C3_6 C4_6 1.53(3)
C3_6 H3I_6 0.9900
C3_6 H3J_6 0.9900
C4_6 H4I_6 0.9900
C4_6 H4J_6 0.9900
